data_1568664
loop_
_publ_author_name
'Duan, Yuxiao'
'Chen, Meng'
'Hayashi, Hironobu'
'Yamada, Hiroko'
'Liu, Xinyue'
'Zhang, Lei'

_publ_section_title
;
 Buckybowl and its chiral hybrids featuring eight-membered rings and
 helicene units.
;
_journal_issue 38
_journal_name_full 'Chemical science'
_journal_page_first 10420
_journal_page_last 10428
_journal_paper_doi 10.1039/d3sc00658a
_journal_volume 14
_journal_year 2023
_chemical_formula_moiety 'C72 H56 Cl2, C H Cl3'
_chemical_formula_sum 'C73 H57 Cl5'
_chemical_formula_weight 1111.43
_space_group_crystal_system trigonal
_space_group_IT_number 148
_space_group_name_Hall '-R 3'
_space_group_name_H-M_alt 'R -3 :H'
_atom_sites_solution_hydrogens geom
_atom_sites_solution_primary dual
_audit_creation_date 2022-09-03
_audit_creation_method
;
Olex2 1.5
(compiled 2021.12.09 svn.r5202d8cf for OlexSys, GUI svn.r6439)
;
_audit_update_record
;
2022-09-05 deposited with the CCDC.	2023-03-07 downloaded from the CCDC.
;
_cell_angle_alpha 90
_cell_angle_beta 90
_cell_angle_gamma 120
_cell_formula_units_Z 18
_cell_length_a 31.90908(14)
_cell_length_b 31.90908(14)
_cell_length_c 37.27060(18)
_cell_measurement_reflns_used 54468
_cell_measurement_temperature 169.99(12)
_cell_measurement_theta_max 75.0010
_cell_measurement_theta_min 2.7480
_cell_volume 32864.4(3)
_computing_cell_refinement 'CrysAlisPro 1.171.40.67a (Rigaku OD, 2019)'
_computing_data_collection 'CrysAlisPro 1.171.40.67a (Rigaku OD, 2019)'
_computing_data_reduction 'CrysAlisPro 1.171.40.67a (Rigaku OD, 2019)'
_computing_molecular_graphics 'Olex2 1.5 (Dolomanov et al., 2009)'
_computing_publication_material 'Olex2 1.5 (Dolomanov et al., 2009)'
_computing_structure_refinement 'SHELXL 2018/3 (Sheldrick, 2015)'
_computing_structure_solution 'SHELXT 2018/2 (Sheldrick, 2018)'
_diffrn_ambient_environment N~2~
_diffrn_ambient_temperature 169.99(12)
_diffrn_detector 'Hybrid Pixel Array Detector'
_diffrn_detector_area_resol_mean 10.0000
_diffrn_detector_type HyPix
_diffrn_measured_fraction_theta_full 0.999
_diffrn_measured_fraction_theta_max 0.974
_diffrn_measurement_details
;
List of Runs (angles in degrees, time in seconds):

  # Type    Start    End  Width  t~exp~   \w     \q     \k     \f   Frames
#--------------------------------------------------------------------------
  1  \w    -48.00  24.00   0.50    0.30    --  -47.57  46.00  19.00  144
  2  \w   -118.00 -35.00   0.50    0.30    --  -47.57 -46.00-130.00  166
  3  \w     62.00  88.00   0.50    0.30    --   47.57  46.00  19.00   52
  4  \w     -7.00  37.00   0.50    0.30    --   47.57 -46.00-130.00   88
  5  \w   -151.00-126.00   0.50    1.50    --  -99.00 -46.00-130.00   50
  6  \w     91.00 168.00   0.50    1.50    --  103.25  46.00  19.00  154
  7  \w   -116.00 -84.00   0.50    0.30    --  -47.57-125.00   0.00   64
  8  \w    -19.00  17.00   0.50    0.30    --  -47.57  19.00-180.00   72
  9  \w    -55.00 -29.00   0.50    1.50    --  -99.00  61.00-180.00   52
 10  \w   -148.00 -98.00   0.50    1.50    --  -99.00 -45.00 -60.00  100
 11  \w    -68.00 -27.00   0.50    1.50    --  -99.00  61.00 -60.00   82
 12  \w    -66.00 -27.00   0.50    1.50    --  -99.00  61.00-120.00   78
 13  \w    -63.00 -27.00   0.50    1.50    --  -99.00  61.00 -90.00   72
 14  \w    -62.00 -31.00   0.50    1.50    --  -99.00  61.00   0.00   62
 15  \w    -97.00 -38.00   0.50    1.50    --  -99.00  77.00 150.00  118
 16  \w     39.00  65.00   0.50    1.50    --  103.25 -61.00  90.00   52
 17  \w    116.00 164.00   0.50    1.50    --  103.25  30.00 -30.00   96
 18  \w     88.00 143.00   0.50    1.50    --  103.25 125.00-150.00  110
 19  \w     42.00  75.00   0.50    1.50    --  103.25 -61.00   0.00   66
 20  \w     45.00  72.00   0.50    1.50    --  103.25 -61.00 -60.00   54
 21  \w    143.00 169.00   0.50    1.50    --  103.25  45.00 -60.00   52
 22  \w     91.00 130.00   0.50    1.50    --  103.25  45.00 -60.00   78
 23  \w    107.00 167.00   0.50    1.50    --  103.25  30.00 120.00  120
 24  \w     32.00  75.00   0.50    1.50    --  103.25 -61.00  30.00   86
;
_diffrn_measurement_device 'four-circle diffractometer'
_diffrn_measurement_device_type 'XtaLAB Synergy R, HyPix'
_diffrn_measurement_method '\w scans'
_diffrn_orient_matrix_type 'CrysAlisPro convention (1999,Acta A55,543-557)'
_diffrn_orient_matrix_UB_11 0.0004049000
_diffrn_orient_matrix_UB_12 0.0320929000
_diffrn_orient_matrix_UB_13 0.0310356000
_diffrn_orient_matrix_UB_21 0.0065977000
_diffrn_orient_matrix_UB_22 -0.0327298000
_diffrn_orient_matrix_UB_23 0.0270730000
_diffrn_orient_matrix_UB_31 0.0553559000
_diffrn_orient_matrix_UB_32 0.0317391000
_diffrn_orient_matrix_UB_33 -0.0034525000
_diffrn_radiation_monochromator mirror
_diffrn_radiation_probe x-ray
_diffrn_radiation_type 'Cu K\a'
_diffrn_radiation_wavelength 1.54184
_diffrn_reflns_av_R_equivalents 0.0326
_diffrn_reflns_av_unetI/netI 0.0183
_diffrn_reflns_Laue_measured_fraction_full 0.999
_diffrn_reflns_Laue_measured_fraction_max 0.974
_diffrn_reflns_limit_h_max 39
_diffrn_reflns_limit_h_min -33
_diffrn_reflns_limit_k_max 39
_diffrn_reflns_limit_k_min -40
_diffrn_reflns_limit_l_max 46
_diffrn_reflns_limit_l_min -46
_diffrn_reflns_number 77970
_diffrn_reflns_point_group_measured_fraction_full 0.999
_diffrn_reflns_point_group_measured_fraction_max 0.974
_diffrn_reflns_theta_full 67.684
_diffrn_reflns_theta_max 75.283
_diffrn_reflns_theta_min 2.770
_diffrn_source 'Rotating-anode X-ray tube'
_diffrn_source_type 'PhotonJet R (Cu) X-ray Source'
_exptl_absorpt_coefficient_mu 2.070
_exptl_absorpt_correction_T_max 1.00000
_exptl_absorpt_correction_T_min 0.33936
_exptl_absorpt_correction_type multi-scan
_exptl_absorpt_process_details
;
CrysAlisPro 1.171.40.67a (Rigaku Oxford Diffraction, 2019)
Empirical absorption correction using spherical harmonics,
 implemented in SCALE3 ABSPACK scaling algorithm.
;
_exptl_crystal_colour black
_exptl_crystal_colour_primary black
_exptl_crystal_density_diffrn 1.011
_exptl_crystal_description block
_exptl_crystal_F_000 10440
_exptl_crystal_size_max 0.42
_exptl_crystal_size_mid 0.21
_exptl_crystal_size_min 0.19
_refine_diff_density_max 1.574
_refine_diff_density_min -1.087
_refine_diff_density_rms 0.060
_refine_ls_extinction_method none
_refine_ls_goodness_of_fit_ref 1.049
_refine_ls_hydrogen_treatment constr
_refine_ls_matrix_type full
_refine_ls_number_parameters 715
_refine_ls_number_reflns 14721
_refine_ls_number_restraints 0
_refine_ls_restrained_S_all 1.049
_refine_ls_R_factor_all 0.0671
_refine_ls_R_factor_gt 0.0643
_refine_ls_shift/su_max 0.004
_refine_ls_shift/su_mean 0.000
_refine_ls_structure_factor_coef Fsqd
_refine_ls_weighting_details 'w=1/[\s^2^(Fo^2^)+(0.1027P)^2^+77.4585P] where P=(Fo^2^+2Fc^2^)/3'
_refine_ls_weighting_scheme calc
_refine_ls_wR_factor_gt 0.1845
_refine_ls_wR_factor_ref 0.1871
_reflns_Friedel_coverage 0.000
_reflns_number_gt 13605
_reflns_number_total 14721
_reflns_threshold_expression 'I > 2\s(I)'
_cod_data_source_file d3sc00658a2.cif
_cod_data_source_block tx9629_sq
_cod_depositor_comments 'Adding full bibliography for 1568662--1568666.cif.'
_cod_original_sg_symbol_H-M 'R -3'
_cod_database_code 1568664
_shelx_shelxl_version_number 2018/3
_chemical_oxdiff_formula CHCl
_shelx_space_group_comment
;
The symmetry employed for this shelxl refinement is uniquely defined
by the following loop, which should always be used as a source of
symmetry information in preference to the above space-group names.
They are only intended as comments.
;
_reflns_odcompleteness_completeness 99.93
_reflns_odcompleteness_iscentric 1
_reflns_odcompleteness_theta 66.97
_olex2_refinement_description
;
1.a Ternary CH refined with riding coordinates:
 C73(H73)
1.b Aromatic/amide H refined with riding coordinates:
 C2(H2), C3(H3), C9(H9), C10(H10), C11(H11), C12(H12), C17(H17), C18(H18),
 C20(H20), C23(H23), C25(H25), C28(H28), C30(H30), C33(H33), C35(H35), C36(H36),
  C41(H41), C42(H42), C43(H43), C44(H44)
1.c Idealised Me refined as rotating group:
 C58(H58A,H58B,H58C), C59(H59A,H59B,H59C), C60(H60A,H60B,H60C), C62(H62A,H62B,
 H62C), C63(H63A,H63B,H63C), C64(H64A,H64B,H64C), C66(H66A,H66B,H66C), C67(H67A,
 H67B,H67C), C68(H68A,H68B,H68C), C70(H70A,H70B,H70C), C71(H71A,H71B,H71C),
 C72(H72A,H72B,H72C)
;
_olex2_submission_special_instructions 'No special instructions were received'
_oxdiff_exptl_absorpt_empirical_details
;
Empirical correction (ABSPACK) includes:
- Absorption correction using spherical harmonics
- Frame scaling
;
_oxdiff_exptl_absorpt_empirical_full_max 1.775
_oxdiff_exptl_absorpt_empirical_full_min 0.581

loop_
_space_group_symop_operation_xyz
'x, y, z'
'-y, x-y, z'
'-x+y, -x, z'
'x+2/3, y+1/3, z+1/3'
'-y+2/3, x-y+1/3, z+1/3'
'-x+y+2/3, -x+1/3, z+1/3'
'x+1/3, y+2/3, z+2/3'
'-y+1/3, x-y+2/3, z+2/3'
'-x+y+1/3, -x+2/3, z+2/3'
'-x, -y, -z'
'y, -x+y, -z'
'x-y, x, -z'
'-x+2/3, -y+1/3, -z+1/3'
'y+2/3, -x+y+1/3, -z+1/3'
'x-y+2/3, x+1/3, -z+1/3'
'-x+1/3, -y+2/3, -z+2/3'
'y+1/3, -x+y+2/3, -z+2/3'
'x-y+1/3, x+2/3, -z+2/3'

loop_
_atom_site_label
_atom_site_type_symbol
_atom_site_fract_x
_atom_site_fract_y
_atom_site_fract_z
_atom_site_U_iso_or_equiv
_atom_site_adp_type
_atom_site_occupancy
_atom_site_site_symmetry_order
_atom_site_calc_flag
_atom_site_refinement_flags_posn
_atom_site_refinement_flags_adp
_atom_site_refinement_flags_occupancy
_atom_site_disorder_assembly
_atom_site_disorder_group
Cl1 Cl 0.57224(2) 0.80430(2) 0.69349(2) 0.04499(14) Uani 1 1 d . . . . .
Cl2 Cl 0.53946(3) 0.73993(2) 0.53654(2) 0.05064(16) Uani 1 1 d . . . . .
C1 C 0.57959(9) 0.79475(8) 0.64849(6) 0.0383(5) Uani 1 1 d . . . . .
C2 C 0.56276(10) 0.81598(8) 0.62447(7) 0.0455(5) Uani 1 1 d . . . . .
H2 H 0.556445 0.840008 0.632157 0.055 Uiso 1 1 calc R U . . .
C3 C 0.55538(10) 0.80143(8) 0.58913(7) 0.0457(5) Uani 1 1 d . . . . .
H3 H 0.543846 0.815446 0.572922 0.055 Uiso 1 1 calc R U . . .
C4 C 0.56510(9) 0.76611(8) 0.57788(6) 0.0390(5) Uani 1 1 d . . . . .
C5 C 0.58757(8) 0.74743(7) 0.60015(5) 0.0335(4) Uani 1 1 d . . . . .
C6 C 0.59511(8) 0.76236(7) 0.63749(5) 0.0329(4) Uani 1 1 d . . . . .
C7 C 0.60958(7) 0.73684(7) 0.66299(5) 0.0304(4) Uani 1 1 d . . . . .
C8 C 0.63440(8) 0.75367(7) 0.69686(5) 0.0311(4) Uani 1 1 d . . . . .
C9 C 0.66448(8) 0.80358(7) 0.70418(6) 0.0345(4) Uani 1 1 d . . . . .
H9 H 0.665301 0.826183 0.688020 0.041 Uiso 1 1 calc R U . . .
C10 C 0.69246(8) 0.81940(7) 0.73456(6) 0.0371(4) Uani 1 1 d . . . . .
H10 H 0.712034 0.852428 0.738573 0.045 Uiso 1 1 calc R U . . .
C11 C 0.69189(8) 0.78633(8) 0.75962(6) 0.0363(4) Uani 1 1 d . . . . .
H11 H 0.710620 0.797394 0.780300 0.044 Uiso 1 1 calc R U . . .
C12 C 0.66356(8) 0.73757(7) 0.75351(5) 0.0333(4) Uani 1 1 d . . . . .
H12 H 0.663504 0.715832 0.770158 0.040 Uiso 1 1 calc R U . . .
C13 C 0.63443(7) 0.71964(7) 0.72241(5) 0.0303(4) Uani 1 1 d . . . . .
C14 C 0.61110(7) 0.66974(7) 0.71280(5) 0.0293(4) Uani 1 1 d . . . . .
C15 C 0.59904(7) 0.62364(7) 0.73052(5) 0.0290(4) Uani 1 1 d . . . . .
C16 C 0.58250(7) 0.60893(7) 0.76647(5) 0.0299(4) Uani 1 1 d . . . . .
C17 C 0.57965(8) 0.64034(7) 0.79196(5) 0.0336(4) Uani 1 1 d . . . . .
H17 H 0.589170 0.671984 0.785392 0.040 Uiso 1 1 calc R U . . .
C18 C 0.56322(8) 0.62508(8) 0.82597(5) 0.0367(4) Uani 1 1 d . . . . .
H18 H 0.561028 0.646251 0.841992 0.044 Uiso 1 1 calc R U . . .
C19 C 0.54950(8) 0.57769(8) 0.83719(5) 0.0380(5) Uani 1 1 d . . . . .
C20 C 0.54778(8) 0.54583(8) 0.81164(6) 0.0373(5) Uani 1 1 d . . . . .
H20 H 0.536758 0.513918 0.818335 0.045 Uiso 1 1 calc R U . . .
C21 C 0.56204(7) 0.55941(7) 0.77554(5) 0.0313(4) Uani 1 1 d . . . . .
C22 C 0.55550(7) 0.52417(7) 0.74788(5) 0.0311(4) Uani 1 1 d . . . . .
C23 C 0.52694(8) 0.47400(7) 0.75491(6) 0.0360(4) Uani 1 1 d . . . . .
H23 H 0.513269 0.463936 0.777540 0.043 Uiso 1 1 calc R U . . .
C24 C 0.51875(8) 0.43959(7) 0.72926(6) 0.0362(4) Uani 1 1 d . . . . .
C25 C 0.54427(8) 0.45635(7) 0.69691(6) 0.0336(4) Uani 1 1 d . . . . .
H25 H 0.540831 0.433515 0.679898 0.040 Uiso 1 1 calc R U . . .
C26 C 0.57434(7) 0.50488(7) 0.68871(5) 0.0297(4) Uani 1 1 d . . . . .
C27 C 0.60784(7) 0.51100(7) 0.65797(5) 0.0295(4) Uani 1 1 d . . . . .
C28 C 0.63382(8) 0.48741(8) 0.66458(6) 0.0352(4) Uani 1 1 d . . . . .
H28 H 0.637356 0.480532 0.688266 0.042 Uiso 1 1 calc R U . . .
C29 C 0.65506(8) 0.47336(8) 0.63746(6) 0.0381(5) Uani 1 1 d . . . . .
C30 C 0.64570(8) 0.48032(8) 0.60258(6) 0.0367(4) Uani 1 1 d . . . . .
H30 H 0.655876 0.468026 0.584033 0.044 Uiso 1 1 calc R U . . .
C31 C 0.62134(7) 0.50534(7) 0.59415(5) 0.0304(4) Uani 1 1 d . . . . .
C32 C 0.60681(7) 0.50741(7) 0.55732(5) 0.0305(4) Uani 1 1 d . . . . .
C33 C 0.60257(8) 0.47346(8) 0.53099(6) 0.0365(4) Uani 1 1 d . . . . .
H33 H 0.613216 0.451901 0.536539 0.044 Uiso 1 1 calc R U . . .
C34 C 0.58327(8) 0.47118(8) 0.49748(6) 0.0383(5) Uani 1 1 d . . . . .
C35 C 0.56755(8) 0.50429(8) 0.48950(6) 0.0376(5) Uani 1 1 d . . . . .
H35 H 0.553957 0.503018 0.467172 0.045 Uiso 1 1 calc R U . . .
C36 C 0.57186(7) 0.53836(7) 0.51398(5) 0.0332(4) Uani 1 1 d . . . . .
H36 H 0.561299 0.559847 0.507981 0.040 Uiso 1 1 calc R U . . .
C37 C 0.59219(7) 0.54115(7) 0.54821(5) 0.0285(4) Uani 1 1 d . . . . .
C38 C 0.59500(7) 0.57403(6) 0.57550(5) 0.0269(4) Uani 1 1 d . . . . .
C39 C 0.59646(7) 0.62080(7) 0.57269(5) 0.0273(4) Uani 1 1 d . . . . .
C40 C 0.61128(7) 0.65724(7) 0.54551(5) 0.0298(4) Uani 1 1 d . . . . .
C41 C 0.63255(8) 0.65459(8) 0.51287(6) 0.0367(4) Uani 1 1 d . . . . .
H41 H 0.632356 0.626142 0.507095 0.044 Uiso 1 1 calc R U . . .
C42 C 0.65343(9) 0.69295(8) 0.48957(6) 0.0447(5) Uani 1 1 d . . . . .
H42 H 0.667810 0.690585 0.468540 0.054 Uiso 1 1 calc R U . . .
C43 C 0.65307(10) 0.73563(8) 0.49746(6) 0.0467(6) Uani 1 1 d . . . . .
H43 H 0.666949 0.761443 0.481468 0.056 Uiso 1 1 calc R U . . .
C44 C 0.63256(9) 0.73976(8) 0.52839(6) 0.0396(5) Uani 1 1 d . . . . .
H44 H 0.632688 0.768455 0.533031 0.047 Uiso 1 1 calc R U . . .
C45 C 0.61102(7) 0.70142(7) 0.55371(5) 0.0311(4) Uani 1 1 d . . . . .
C46 C 0.59647(7) 0.70853(7) 0.58850(5) 0.0305(4) Uani 1 1 d . . . . .
C47 C 0.59985(7) 0.69101(7) 0.65225(5) 0.0289(4) Uani 1 1 d . . . . .
C48 C 0.60147(7) 0.65875(7) 0.67694(5) 0.0287(4) Uani 1 1 d . . . . .
C49 C 0.59559(7) 0.61146(6) 0.66889(5) 0.0275(4) Uani 1 1 d . . . . .
C50 C 0.59364(7) 0.59008(7) 0.70423(5) 0.0287(4) Uani 1 1 d . . . . .
C51 C 0.57563(7) 0.54012(7) 0.71298(5) 0.0285(4) Uani 1 1 d . . . . .
C52 C 0.60714(7) 0.52630(7) 0.62204(5) 0.0274(4) Uani 1 1 d . . . . .
C53 C 0.59571(6) 0.56281(6) 0.61163(5) 0.0261(4) Uani 1 1 d . . . . .
C54 C 0.59318(7) 0.59972(6) 0.63330(5) 0.0261(4) Uani 1 1 d . . . . .
C55 C 0.59246(7) 0.63366(7) 0.60734(5) 0.0272(4) Uani 1 1 d . . . . .
C56 C 0.59353(7) 0.67697(7) 0.61557(5) 0.0282(4) Uani 1 1 d . . . . .
C57 C 0.53766(10) 0.56412(9) 0.87704(6) 0.0491(6) Uani 1 1 d . . . . .
C58 C 0.57941(13) 0.60114(11) 0.90001(7) 0.0661(8) Uani 1 1 d . . . . .
H58A H 0.573194 0.591719 0.924769 0.099 Uiso 1 1 calc R U . . .
H58B H 0.582342 0.632383 0.897047 0.099 Uiso 1 1 calc R U . . .
H58C H 0.608942 0.602592 0.892664 0.099 Uiso 1 1 calc R U . . .
C59 C 0.49228(14) 0.5654(2) 0.88653(9) 0.0994(15) Uani 1 1 d . . . . .
H59A H 0.465444 0.540941 0.873197 0.149 Uiso 1 1 calc R U . . .
H59B H 0.496578 0.596637 0.880681 0.149 Uiso 1 1 calc R U . . .
H59C H 0.485981 0.559523 0.911754 0.149 Uiso 1 1 calc R U . . .
C60 C 0.53251(18) 0.51470(12) 0.88566(8) 0.0887(14) Uani 1 1 d . . . . .
H60A H 0.530098 0.509792 0.911161 0.133 Uiso 1 1 calc R U . . .
H60B H 0.560333 0.513804 0.876864 0.133 Uiso 1 1 calc R U . . .
H60C H 0.503895 0.489603 0.874351 0.133 Uiso 1 1 calc R U . . .
C61 C 0.48474(10) 0.38524(8) 0.73459(7) 0.0460(6) Uani 1 1 d . . . . .
C62 C 0.44065(13) 0.36973(12) 0.71009(13) 0.0866(12) Uani 1 1 d . . . . .
H62A H 0.425216 0.388067 0.715995 0.130 Uiso 1 1 calc R U . . .
H62B H 0.418173 0.335887 0.713450 0.130 Uiso 1 1 calc R U . . .
H62C H 0.451012 0.375538 0.685507 0.130 Uiso 1 1 calc R U . . .
C63 C 0.46745(17) 0.37249(10) 0.77311(9) 0.0863(13) Uani 1 1 d . . . . .
H63A H 0.494830 0.382762 0.788689 0.129 Uiso 1 1 calc R U . . .
H63B H 0.446617 0.338123 0.775186 0.129 Uiso 1 1 calc R U . . .
H63C H 0.449957 0.388539 0.779811 0.129 Uiso 1 1 calc R U . . .
C64 C 0.51023(14) 0.35716(10) 0.72461(11) 0.0762(10) Uani 1 1 d . . . . .
H64A H 0.520531 0.363591 0.700033 0.114 Uiso 1 1 calc R U . . .
H64B H 0.488287 0.323145 0.727673 0.114 Uiso 1 1 calc R U . . .
H64C H 0.537881 0.367104 0.739834 0.114 Uiso 1 1 calc R U . . .
C65 C 0.68312(10) 0.44778(11) 0.64789(8) 0.0523(6) Uani 1 1 d . . . . .
C66 C 0.72440(13) 0.48018(15) 0.67300(12) 0.0830(11) Uani 1 1 d . . . . .
H66A H 0.711713 0.488633 0.693357 0.125 Uiso 1 1 calc R U . . .
H66B H 0.746994 0.509070 0.660506 0.125 Uiso 1 1 calc R U . . .
H66C H 0.740535 0.463280 0.680964 0.125 Uiso 1 1 calc R U . . .
C67 C 0.64924(15) 0.40131(12) 0.66872(11) 0.0775(10) Uani 1 1 d . . . . .
H67A H 0.666179 0.384394 0.674507 0.116 Uiso 1 1 calc R U . . .
H67B H 0.621531 0.380963 0.654217 0.116 Uiso 1 1 calc R U . . .
H67C H 0.638876 0.409577 0.690443 0.116 Uiso 1 1 calc R U . . .
C68 C 0.70187(18) 0.43425(19) 0.61513(11) 0.0966(15) Uani 1 1 d . . . . .
H68A H 0.721838 0.462776 0.601268 0.145 Uiso 1 1 calc R U . . .
H68B H 0.675058 0.411599 0.600789 0.145 Uiso 1 1 calc R U . . .
H68C H 0.720584 0.419800 0.622570 0.145 Uiso 1 1 calc R U . . .
C69 C 0.57723(10) 0.43400(9) 0.46884(7) 0.0484(6) Uani 1 1 d . . . . .
C70 C 0.59002(16) 0.39711(13) 0.48311(9) 0.0737(9) Uani 1 1 d . . . . .
H70A H 0.570535 0.381313 0.503802 0.110 Uiso 1 1 calc R U . . .
H70B H 0.623603 0.413247 0.489670 0.110 Uiso 1 1 calc R U . . .
H70C H 0.583976 0.373496 0.464879 0.110 Uiso 1 1 calc R U . . .
C71 C 0.52443(11) 0.40668(10) 0.45586(8) 0.0615(7) Uani 1 1 d . . . . .
H71A H 0.520525 0.382832 0.438435 0.092 Uiso 1 1 calc R U . . .
H71B H 0.516401 0.429137 0.445153 0.092 Uiso 1 1 calc R U . . .
H71C H 0.503393 0.391028 0.475878 0.092 Uiso 1 1 calc R U . . .
C72 C 0.61050(12) 0.46169(12) 0.43706(8) 0.0638(8) Uani 1 1 d . . . . .
H72A H 0.607877 0.439097 0.418952 0.096 Uiso 1 1 calc R U . . .
H72B H 0.643391 0.479770 0.445237 0.096 Uiso 1 1 calc R U . . .
H72C H 0.600985 0.483462 0.427171 0.096 Uiso 1 1 calc R U . . .
Cl3 Cl 0.53299(4) 0.37595(4) 0.60471(3) 0.0964(3) Uani 1 1 d . . . . .
Cl4 Cl 0.44726(6) 0.28617(6) 0.62367(5) 0.1307(5) Uani 1 1 d . . . . .
Cl5 Cl 0.46452(7) 0.31854(5) 0.54960(4) 0.1327(5) Uani 1 1 d . . . . .
C73 C 0.4703(2) 0.33394(18) 0.59623(15) 0.1158(19) Uani 1 1 d . . . . .
H73 H 0.452395 0.351060 0.600412 0.139 Uiso 1 1 calc R U . . .

loop_
_atom_site_aniso_label
_atom_site_aniso_U_11
_atom_site_aniso_U_22
_atom_site_aniso_U_33
_atom_site_aniso_U_23
_atom_site_aniso_U_13
_atom_site_aniso_U_12
Cl1 0.0613(3) 0.0435(3) 0.0410(3) -0.0063(2) -0.0009(2) 0.0343(3)
Cl2 0.0704(4) 0.0516(3) 0.0390(3) -0.0032(2) -0.0174(3) 0.0373(3)
C1 0.0500(12) 0.0293(10) 0.0386(11) -0.0022(8) -0.0029(9) 0.0221(9)
C2 0.0610(15) 0.0345(11) 0.0506(13) -0.0009(10) -0.0049(11) 0.0310(11)
C3 0.0605(15) 0.0367(11) 0.0466(13) 0.0040(9) -0.0093(11) 0.0294(11)
C4 0.0507(13) 0.0336(10) 0.0343(10) 0.0026(8) -0.0057(9) 0.0222(10)
C5 0.0419(11) 0.0263(9) 0.0315(10) 0.0024(7) -0.0011(8) 0.0164(8)
C6 0.0407(11) 0.0251(9) 0.0328(10) 0.0010(7) -0.0016(8) 0.0163(8)
C7 0.0379(10) 0.0239(9) 0.0289(9) 0.0013(7) 0.0010(8) 0.0152(8)
C8 0.0386(10) 0.0246(9) 0.0297(9) -0.0013(7) 0.0005(8) 0.0154(8)
C9 0.0435(11) 0.0228(9) 0.0354(10) -0.0015(7) -0.0010(8) 0.0152(8)
C10 0.0429(11) 0.0239(9) 0.0401(11) -0.0055(8) -0.0028(9) 0.0133(8)
C11 0.0405(11) 0.0317(10) 0.0337(10) -0.0072(8) -0.0064(8) 0.0157(9)
C12 0.0414(11) 0.0288(9) 0.0289(9) -0.0018(7) -0.0031(8) 0.0170(9)
C13 0.0364(10) 0.0255(9) 0.0276(9) -0.0016(7) 0.0000(7) 0.0145(8)
C14 0.0354(10) 0.0257(9) 0.0261(9) -0.0005(7) -0.0017(7) 0.0147(8)
C15 0.0340(10) 0.0244(9) 0.0266(9) -0.0005(7) -0.0033(7) 0.0132(8)
C16 0.0346(10) 0.0277(9) 0.0249(9) -0.0003(7) -0.0045(7) 0.0136(8)
C17 0.0403(11) 0.0288(9) 0.0282(9) -0.0022(7) -0.0048(8) 0.0148(8)
C18 0.0404(11) 0.0368(11) 0.0274(9) -0.0073(8) -0.0037(8) 0.0151(9)
C19 0.0390(11) 0.0367(11) 0.0259(10) -0.0019(8) -0.0023(8) 0.0097(9)
C20 0.0434(11) 0.0294(10) 0.0293(10) 0.0030(8) -0.0016(8) 0.0108(9)
C21 0.0365(10) 0.0280(9) 0.0261(9) -0.0003(7) -0.0037(7) 0.0135(8)
C22 0.0373(10) 0.0264(9) 0.0286(9) 0.0016(7) -0.0017(8) 0.0152(8)
C23 0.0447(11) 0.0278(10) 0.0326(10) 0.0047(8) 0.0046(8) 0.0160(9)
C24 0.0434(11) 0.0251(9) 0.0387(11) 0.0033(8) 0.0026(9) 0.0161(9)
C25 0.0410(11) 0.0248(9) 0.0351(10) -0.0016(7) -0.0013(8) 0.0165(8)
C26 0.0357(10) 0.0253(9) 0.0281(9) 0.0013(7) -0.0019(7) 0.0152(8)
C27 0.0315(9) 0.0235(8) 0.0319(10) -0.0016(7) -0.0023(7) 0.0124(7)
C28 0.0375(11) 0.0325(10) 0.0375(11) -0.0009(8) -0.0053(8) 0.0190(9)
C29 0.0346(10) 0.0359(11) 0.0484(12) -0.0023(9) -0.0038(9) 0.0210(9)
C30 0.0343(10) 0.0367(10) 0.0427(11) -0.0046(9) 0.0020(8) 0.0206(9)
C31 0.0264(9) 0.0267(9) 0.0351(10) -0.0014(7) 0.0022(7) 0.0110(7)
C32 0.0278(9) 0.0285(9) 0.0316(10) -0.0016(7) 0.0056(7) 0.0114(8)
C33 0.0389(11) 0.0339(10) 0.0383(11) -0.0039(8) 0.0059(8) 0.0195(9)
C34 0.0413(11) 0.0345(10) 0.0349(11) -0.0059(8) 0.0066(9) 0.0158(9)
C35 0.0417(11) 0.0360(11) 0.0287(10) -0.0038(8) 0.0025(8) 0.0147(9)
C36 0.0362(10) 0.0308(10) 0.0295(9) -0.0008(8) 0.0025(8) 0.0144(8)
C37 0.0268(9) 0.0270(9) 0.0274(9) -0.0008(7) 0.0051(7) 0.0101(7)
C38 0.0249(8) 0.0239(8) 0.0285(9) 0.0005(7) 0.0028(7) 0.0097(7)
C39 0.0268(9) 0.0254(9) 0.0265(9) -0.0005(7) 0.0003(7) 0.0107(7)
C40 0.0305(9) 0.0274(9) 0.0262(9) 0.0005(7) -0.0010(7) 0.0105(8)
C41 0.0419(11) 0.0314(10) 0.0297(10) 0.0010(8) 0.0054(8) 0.0131(9)
C42 0.0533(14) 0.0381(11) 0.0285(10) 0.0030(9) 0.0103(9) 0.0120(10)
C43 0.0593(15) 0.0328(11) 0.0318(11) 0.0078(9) 0.0055(10) 0.0108(10)
C44 0.0521(13) 0.0283(10) 0.0316(10) 0.0033(8) -0.0024(9) 0.0150(9)
C45 0.0351(10) 0.0269(9) 0.0268(9) 0.0012(7) -0.0030(7) 0.0120(8)
C46 0.0347(10) 0.0254(9) 0.0286(9) 0.0014(7) -0.0028(7) 0.0130(8)
C47 0.0345(10) 0.0245(9) 0.0264(9) 0.0000(7) -0.0002(7) 0.0138(8)
C48 0.0349(10) 0.0222(8) 0.0266(9) 0.0001(7) 0.0001(7) 0.0124(7)
C49 0.0308(9) 0.0217(8) 0.0278(9) 0.0000(7) -0.0009(7) 0.0115(7)
C50 0.0340(10) 0.0245(9) 0.0251(9) 0.0000(7) -0.0019(7) 0.0128(8)
C51 0.0332(9) 0.0238(9) 0.0274(9) 0.0005(7) -0.0034(7) 0.0134(8)
C52 0.0254(8) 0.0239(8) 0.0303(9) -0.0014(7) 0.0001(7) 0.0104(7)
C53 0.0252(8) 0.0228(8) 0.0274(9) -0.0013(7) 0.0012(7) 0.0100(7)
C54 0.0269(9) 0.0216(8) 0.0270(9) 0.0007(7) 0.0003(7) 0.0102(7)
C55 0.0292(9) 0.0234(8) 0.0256(9) 0.0006(7) -0.0004(7) 0.0106(7)
C56 0.0326(9) 0.0255(9) 0.0253(9) 0.0007(7) -0.0006(7) 0.0136(8)
C57 0.0562(14) 0.0430(12) 0.0257(10) -0.0004(9) 0.0023(9) 0.0081(11)
C58 0.081(2) 0.0605(17) 0.0316(12) 0.0011(11) -0.0128(13) 0.0169(15)
C59 0.070(2) 0.164(4) 0.0452(17) 0.009(2) 0.0197(16) 0.044(3)
C60 0.142(4) 0.0500(17) 0.0345(14) 0.0085(12) 0.0027(17) 0.018(2)
C61 0.0576(14) 0.0238(10) 0.0502(13) 0.0038(9) 0.0123(11) 0.0156(10)
C62 0.064(2) 0.0385(15) 0.125(3) 0.0085(17) -0.014(2) 0.0013(14)
C63 0.130(3) 0.0302(13) 0.072(2) 0.0144(13) 0.046(2) 0.0198(17)
C64 0.096(2) 0.0333(13) 0.103(3) 0.0188(15) 0.037(2) 0.0352(15)
C65 0.0546(15) 0.0615(16) 0.0603(16) -0.0047(12) -0.0086(12) 0.0436(13)
C66 0.0623(19) 0.094(3) 0.109(3) -0.013(2) -0.0314(19) 0.051(2)
C67 0.096(3) 0.0607(19) 0.101(3) 0.0069(17) -0.009(2) 0.0581(19)
C68 0.131(4) 0.156(4) 0.079(2) -0.006(2) -0.002(2) 0.129(4)
C69 0.0576(15) 0.0444(13) 0.0412(12) -0.0143(10) 0.0012(11) 0.0239(11)
C70 0.114(3) 0.0661(19) 0.0632(18) -0.0249(15) -0.0074(18) 0.061(2)
C71 0.0625(17) 0.0450(14) 0.0591(16) -0.0207(12) -0.0016(13) 0.0135(13)
C72 0.0656(18) 0.0702(18) 0.0459(14) -0.0197(13) 0.0103(13) 0.0267(15)
Cl3 0.0856(6) 0.0732(6) 0.1249(9) -0.0153(5) -0.0273(6) 0.0356(5)
Cl4 0.1207(11) 0.1094(10) 0.1537(13) 0.0190(9) 0.0176(9) 0.0512(8)
Cl5 0.1769(15) 0.0958(8) 0.1086(9) -0.0320(7) -0.0460(9) 0.0556(9)
C73 0.145(4) 0.094(3) 0.137(4) -0.038(3) -0.071(4) 0.081(3)

loop_
_atom_type_symbol
_atom_type_description
_atom_type_scat_dispersion_real
_atom_type_scat_dispersion_imag
_atom_type_scat_source
C C 0.0181 0.0091 'International Tables Vol C Tables 4.2.6.8 and 6.1.1.4'
H H 0.0000 0.0000 'International Tables Vol C Tables 4.2.6.8 and 6.1.1.4'
Cl Cl 0.3639 0.7018 'International Tables Vol C Tables 4.2.6.8 and 6.1.1.4'

loop_
_geom_angle_atom_site_label_1
_geom_angle_atom_site_label_2
_geom_angle_atom_site_label_3
_geom_angle
_geom_angle_site_symmetry_1
_geom_angle_site_symmetry_3
_geom_angle_publ_flag
C2 C1 Cl1 114.73(18) . . ?
C2 C1 C6 122.3(2) . . ?
C6 C1 Cl1 122.34(17) . . ?
C1 C2 H2 120.1 . . ?
C3 C2 C1 119.8(2) . . ?
C3 C2 H2 120.1 . . ?
C2 C3 H3 120.1 . . ?
C4 C3 C2 119.8(2) . . ?
C4 C3 H3 120.1 . . ?
C3 C4 Cl2 114.63(17) . . ?
C3 C4 C5 122.5(2) . . ?
C5 C4 Cl2 122.18(17) . . ?
C4 C5 C6 117.50(19) . . ?
C4 C5 C46 122.49(19) . . ?
C6 C5 C46 119.32(17) . . ?
C1 C6 C5 117.22(18) . . ?
C1 C6 C7 122.75(19) . . ?
C5 C6 C7 119.01(17) . . ?
C8 C7 C6 128.74(17) . . ?
C47 C7 C6 115.43(17) . . ?
C47 C7 C8 115.76(17) . . ?
C7 C8 C13 120.21(17) . . ?
C9 C8 C7 121.63(18) . . ?
C9 C8 C13 117.63(18) . . ?
C8 C9 H9 119.2 . . ?
C10 C9 C8 121.56(19) . . ?
C10 C9 H9 119.2 . . ?
C9 C10 H10 119.6 . . ?
C9 C10 C11 120.75(19) . . ?
C11 C10 H10 119.6 . . ?
C10 C11 H11 120.1 . . ?
C12 C11 C10 119.73(19) . . ?
C12 C11 H11 120.1 . . ?
C11 C12 H12 119.3 . . ?
C11 C12 C13 121.43(19) . . ?
C13 C12 H12 119.3 . . ?
C12 C13 C8 118.89(18) . . ?
C12 C13 C14 121.87(18) . . ?
C14 C13 C8 118.53(17) . . ?
C13 C14 C15 136.91(18) . . ?
C48 C14 C13 116.99(17) . . ?
C48 C14 C15 105.45(16) . . ?
C16 C15 C14 127.97(17) . . ?
C50 C15 C14 108.69(16) . . ?
C50 C15 C16 121.43(17) . . ?
C17 C16 C15 122.65(18) . . ?
C21 C16 C15 118.56(17) . . ?
C21 C16 C17 118.22(18) . . ?
C16 C17 H17 119.4 . . ?
C18 C17 C16 121.29(19) . . ?
C18 C17 H17 119.4 . . ?
C17 C18 H18 119.5 . . ?
C17 C18 C19 121.0(2) . . ?
C19 C18 H18 119.5 . . ?
C18 C19 C57 119.2(2) . . ?
C20 C19 C18 117.62(19) . . ?
C20 C19 C57 123.2(2) . . ?
C19 C20 H20 118.5 . . ?
C19 C20 C21 123.0(2) . . ?
C21 C20 H20 118.5 . . ?
C16 C21 C20 117.77(18) . . ?
C16 C21 C22 119.94(17) . . ?
C20 C21 C22 122.28(18) . . ?
C23 C22 C21 120.20(18) . . ?
C23 C22 C51 119.52(18) . . ?
C51 C22 C21 120.18(17) . . ?
C22 C23 H23 119.0 . . ?
C24 C23 C22 122.07(19) . . ?
C24 C23 H23 119.0 . . ?
C23 C24 C25 116.72(19) . . ?
C23 C24 C61 123.9(2) . . ?
C25 C24 C61 119.40(19) . . ?
C24 C25 H25 118.0 . . ?
C26 C25 C24 124.07(19) . . ?
C26 C25 H25 118.0 . . ?
C25 C26 C27 111.15(17) . . ?
C25 C26 C51 118.10(18) . . ?
C51 C26 C27 129.67(17) . . ?
C28 C27 C26 111.70(17) . . ?
C28 C27 C52 117.75(18) . . ?
C52 C27 C26 128.57(18) . . ?
C27 C28 H28 118.1 . . ?
C27 C28 C29 123.8(2) . . ?
C29 C28 H28 118.1 . . ?
C28 C29 C65 119.3(2) . . ?
C30 C29 C28 116.63(19) . . ?
C30 C29 C65 123.9(2) . . ?
C29 C30 H30 119.0 . . ?
C29 C30 C31 122.1(2) . . ?
C31 C30 H30 119.0 . . ?
C30 C31 C32 121.05(18) . . ?
C30 C31 C52 120.05(19) . . ?
C52 C31 C32 118.75(18) . . ?
C33 C32 C31 121.82(19) . . ?
C37 C32 C31 119.58(17) . . ?
C37 C32 C33 118.34(19) . . ?
C32 C33 H33 118.8 . . ?
C34 C33 C32 122.5(2) . . ?
C34 C33 H33 118.8 . . ?
C33 C34 C35 117.95(19) . . ?
C33 C34 C69 123.4(2) . . ?
C35 C34 C69 118.6(2) . . ?
C34 C35 H35 119.3 . . ?
C36 C35 C34 121.4(2) . . ?
C36 C35 H35 119.3 . . ?
C35 C36 H36 119.6 . . ?
C35 C36 C37 120.7(2) . . ?
C37 C36 H36 119.6 . . ?
C32 C37 C36 119.02(17) . . ?
C32 C37 C38 117.67(17) . . ?
C36 C37 C38 123.08(18) . . ?
C37 C38 C39 130.58(17) . . ?
C53 C38 C37 120.01(17) . . ?
C53 C38 C39 109.40(16) . . ?
C40 C39 C38 134.67(17) . . ?
C55 C39 C38 105.89(16) . . ?
C55 C39 C40 117.54(17) . . ?
C39 C40 C45 118.76(17) . . ?
C41 C40 C39 122.18(19) . . ?
C41 C40 C45 118.44(18) . . ?
C40 C41 H41 119.2 . . ?
C42 C41 C40 121.6(2) . . ?
C42 C41 H41 119.2 . . ?
C41 C42 H42 120.0 . . ?
C41 C42 C43 119.9(2) . . ?
C43 C42 H42 120.0 . . ?
C42 C43 H43 119.7 . . ?
C44 C43 C42 120.6(2) . . ?
C44 C43 H43 119.7 . . ?
C43 C44 H44 119.1 . . ?
C43 C44 C45 121.8(2) . . ?
C45 C44 H44 119.1 . . ?
C44 C45 C40 117.54(19) . . ?
C44 C45 C46 121.36(18) . . ?
C46 C45 C40 120.38(17) . . ?
C45 C46 C5 127.97(17) . . ?
C56 C46 C5 115.11(17) . . ?
C56 C46 C45 116.76(18) . . ?
C7 C47 C48 120.79(17) . . ?
C7 C47 C56 121.97(17) . . ?
C48 C47 C56 116.84(17) . . ?
C14 C48 C47 122.40(17) . . ?
C14 C48 C49 111.15(17) . . ?
C47 C48 C49 126.41(17) . . ?
C48 C49 C50 104.48(16) . . ?
C54 C49 C48 116.32(17) . . ?
C54 C49 C50 139.20(17) . . ?
C15 C50 C49 108.20(16) . . ?
C15 C50 C51 121.27(17) . . ?
C51 C50 C49 128.26(17) . . ?
C22 C51 C26 117.77(17) . . ?
C22 C51 C50 117.52(17) . . ?
C26 C51 C50 124.65(17) . . ?
C27 C52 C53 125.68(17) . . ?
C31 C52 C27 117.35(17) . . ?
C31 C52 C53 116.89(17) . . ?
C38 C53 C52 120.75(17) . . ?
C38 C53 C54 108.13(16) . . ?
C52 C53 C54 129.95(17) . . ?
C49 C54 C53 137.41(17) . . ?
C49 C54 C55 117.26(16) . . ?
C55 C54 C53 105.00(15) . . ?
C39 C55 C54 111.17(17) . . ?
C39 C55 C56 122.59(17) . . ?
C56 C55 C54 125.83(17) . . ?
C46 C56 C47 121.34(17) . . ?
C46 C56 C55 120.94(17) . . ?
C55 C56 C47 116.87(17) . . ?
C58 C57 C19 109.1(2) . . ?
C58 C57 C60 106.3(3) . . ?
C59 C57 C19 108.8(2) . . ?
C59 C57 C58 109.0(3) . . ?
C59 C57 C60 111.5(3) . . ?
C60 C57 C19 112.1(2) . . ?
C57 C58 H58A 109.5 . . ?
C57 C58 H58B 109.5 . . ?
C57 C58 H58C 109.5 . . ?
H58A C58 H58B 109.5 . . ?
H58A C58 H58C 109.5 . . ?
H58B C58 H58C 109.5 . . ?
C57 C59 H59A 109.5 . . ?
C57 C59 H59B 109.5 . . ?
C57 C59 H59C 109.5 . . ?
H59A C59 H59B 109.5 . . ?
H59A C59 H59C 109.5 . . ?
H59B C59 H59C 109.5 . . ?
C57 C60 H60A 109.5 . . ?
C57 C60 H60B 109.5 . . ?
C57 C60 H60C 109.5 . . ?
H60A C60 H60B 109.5 . . ?
H60A C60 H60C 109.5 . . ?
H60B C60 H60C 109.5 . . ?
C24 C61 C62 107.7(2) . . ?
C63 C61 C24 112.5(2) . . ?
C63 C61 C62 108.9(3) . . ?
C63 C61 C64 107.6(3) . . ?
C64 C61 C24 110.5(2) . . ?
C64 C61 C62 109.7(3) . . ?
C61 C62 H62A 109.5 . . ?
C61 C62 H62B 109.5 . . ?
C61 C62 H62C 109.5 . . ?
H62A C62 H62B 109.5 . . ?
H62A C62 H62C 109.5 . . ?
H62B C62 H62C 109.5 . . ?
C61 C63 H63A 109.5 . . ?
C61 C63 H63B 109.5 . . ?
C61 C63 H63C 109.5 . . ?
H63A C63 H63B 109.5 . . ?
H63A C63 H63C 109.5 . . ?
H63B C63 H63C 109.5 . . ?
C61 C64 H64A 109.5 . . ?
C61 C64 H64B 109.5 . . ?
C61 C64 H64C 109.5 . . ?
H64A C64 H64B 109.5 . . ?
H64A C64 H64C 109.5 . . ?
H64B C64 H64C 109.5 . . ?
C29 C65 C67 109.0(2) . . ?
C66 C65 C29 109.4(2) . . ?
C66 C65 C67 107.3(3) . . ?
C68 C65 C29 111.5(2) . . ?
C68 C65 C66 111.0(3) . . ?
C68 C65 C67 108.6(3) . . ?
C65 C66 H66A 109.5 . . ?
C65 C66 H66B 109.5 . . ?
C65 C66 H66C 109.5 . . ?
H66A C66 H66B 109.5 . . ?
H66A C66 H66C 109.5 . . ?
H66B C66 H66C 109.5 . . ?
C65 C67 H67A 109.5 . . ?
C65 C67 H67B 109.5 . . ?
C65 C67 H67C 109.5 . . ?
H67A C67 H67B 109.5 . . ?
H67A C67 H67C 109.5 . . ?
H67B C67 H67C 109.5 . . ?
C65 C68 H68A 109.5 . . ?
C65 C68 H68B 109.5 . . ?
C65 C68 H68C 109.5 . . ?
H68A C68 H68B 109.5 . . ?
H68A C68 H68C 109.5 . . ?
H68B C68 H68C 109.5 . . ?
C34 C69 C71 109.6(2) . . ?
C34 C69 C72 107.9(2) . . ?
C70 C69 C34 112.1(2) . . ?
C70 C69 C71 108.2(3) . . ?
C70 C69 C72 109.8(3) . . ?
C71 C69 C72 109.2(2) . . ?
C69 C70 H70A 109.5 . . ?
C69 C70 H70B 109.5 . . ?
C69 C70 H70C 109.5 . . ?
H70A C70 H70B 109.5 . . ?
H70A C70 H70C 109.5 . . ?
H70B C70 H70C 109.5 . . ?
C69 C71 H71A 109.5 . . ?
C69 C71 H71B 109.5 . . ?
C69 C71 H71C 109.5 . . ?
H71A C71 H71B 109.5 . . ?
H71A C71 H71C 109.5 . . ?
H71B C71 H71C 109.5 . . ?
C69 C72 H72A 109.5 . . ?
C69 C72 H72B 109.5 . . ?
C69 C72 H72C 109.5 . . ?
H72A C72 H72B 109.5 . . ?
H72A C72 H72C 109.5 . . ?
H72B C72 H72C 109.5 . . ?
Cl3 C73 H73 107.4 . . ?
Cl4 C73 Cl3 113.0(3) . . ?
Cl4 C73 Cl5 113.9(3) . . ?
Cl4 C73 H73 107.4 . . ?
Cl5 C73 Cl3 107.4(4) . . ?
Cl5 C73 H73 107.4 . . ?

loop_
_geom_bond_atom_site_label_1
_geom_bond_atom_site_label_2
_geom_bond_distance
_geom_bond_site_symmetry_2
_geom_bond_publ_flag
Cl1 C1 1.741(2) . ?
Cl2 C4 1.748(2) . ?
C1 C2 1.383(3) . ?
C1 C6 1.412(3) . ?
C2 H2 0.9300 . ?
C2 C3 1.377(4) . ?
C3 H3 0.9300 . ?
C3 C4 1.376(3) . ?
C4 C5 1.409(3) . ?
C5 C6 1.452(3) . ?
C5 C46 1.470(3) . ?
C6 C7 1.468(3) . ?
C7 C8 1.444(3) . ?
C7 C47 1.393(3) . ?
C8 C9 1.415(3) . ?
C8 C13 1.445(3) . ?
C9 H9 0.9300 . ?
C9 C10 1.372(3) . ?
C10 H10 0.9300 . ?
C10 C11 1.403(3) . ?
C11 H11 0.9300 . ?
C11 C12 1.372(3) . ?
C12 H12 0.9300 . ?
C12 C13 1.415(3) . ?
C13 C14 1.426(3) . ?
C14 C15 1.477(3) . ?
C14 C48 1.377(3) . ?
C15 C16 1.431(3) . ?
C15 C50 1.397(3) . ?
C16 C17 1.416(3) . ?
C16 C21 1.416(3) . ?
C17 H17 0.9300 . ?
C17 C18 1.365(3) . ?
C18 H18 0.9300 . ?
C18 C19 1.411(3) . ?
C19 C20 1.374(3) . ?
C19 C57 1.540(3) . ?
C20 H20 0.9300 . ?
C20 C21 1.417(3) . ?
C21 C22 1.461(3) . ?
C22 C23 1.415(3) . ?
C22 C51 1.427(3) . ?
C23 H23 0.9300 . ?
C23 C24 1.379(3) . ?
C24 C25 1.403(3) . ?
C24 C61 1.531(3) . ?
C25 H25 0.9300 . ?
C25 C26 1.388(3) . ?
C26 C27 1.511(3) . ?
C26 C51 1.428(3) . ?
C27 C28 1.392(3) . ?
C27 C52 1.430(3) . ?
C28 H28 0.9300 . ?
C28 C29 1.409(3) . ?
C29 C30 1.377(3) . ?
C29 C65 1.533(3) . ?
C30 H30 0.9300 . ?
C30 C31 1.400(3) . ?
C31 C32 1.461(3) . ?
C31 C52 1.427(3) . ?
C32 C33 1.417(3) . ?
C32 C37 1.412(3) . ?
C33 H33 0.9300 . ?
C33 C34 1.379(3) . ?
C34 C35 1.409(3) . ?
C34 C69 1.535(3) . ?
C35 H35 0.9300 . ?
C35 C36 1.372(3) . ?
C36 H36 0.9300 . ?
C36 C37 1.414(3) . ?
C37 C38 1.432(3) . ?
C38 C39 1.473(3) . ?
C38 C53 1.397(3) . ?
C39 C40 1.433(3) . ?
C39 C55 1.380(3) . ?
C40 C41 1.416(3) . ?
C40 C45 1.447(3) . ?
C41 H41 0.9300 . ?
C41 C42 1.371(3) . ?
C42 H42 0.9300 . ?
C42 C43 1.399(4) . ?
C43 H43 0.9300 . ?
C43 C44 1.364(3) . ?
C44 H44 0.9300 . ?
C44 C45 1.421(3) . ?
C45 C46 1.433(3) . ?
C46 C56 1.395(3) . ?
C47 C48 1.401(3) . ?
C47 C56 1.421(3) . ?
C48 C49 1.456(3) . ?
C49 C50 1.470(3) . ?
C49 C54 1.370(3) . ?
C50 C51 1.436(3) . ?
C52 C53 1.437(3) . ?
C53 C54 1.463(3) . ?
C54 C55 1.461(3) . ?
C55 C56 1.399(3) . ?
C57 C58 1.526(4) . ?
C57 C59 1.511(5) . ?
C57 C60 1.536(5) . ?
C58 H58A 0.9600 . ?
C58 H58B 0.9600 . ?
C58 H58C 0.9600 . ?
C59 H59A 0.9600 . ?
C59 H59B 0.9600 . ?
C59 H59C 0.9600 . ?
C60 H60A 0.9600 . ?
C60 H60B 0.9600 . ?
C60 H60C 0.9600 . ?
C61 C62 1.537(5) . ?
C61 C63 1.519(4) . ?
C61 C64 1.527(4) . ?
C62 H62A 0.9600 . ?
C62 H62B 0.9600 . ?
C62 H62C 0.9600 . ?
C63 H63A 0.9600 . ?
C63 H63B 0.9600 . ?
C63 H63C 0.9600 . ?
C64 H64A 0.9600 . ?
C64 H64B 0.9600 . ?
C64 H64C 0.9600 . ?
C65 C66 1.523(4) . ?
C65 C67 1.539(5) . ?
C65 C68 1.514(4) . ?
C66 H66A 0.9600 . ?
C66 H66B 0.9600 . ?
C66 H66C 0.9600 . ?
C67 H67A 0.9600 . ?
C67 H67B 0.9600 . ?
C67 H67C 0.9600 . ?
C68 H68A 0.9600 . ?
C68 H68B 0.9600 . ?
C68 H68C 0.9600 . ?
C69 C70 1.522(4) . ?
C69 C71 1.537(4) . ?
C69 C72 1.540(4) . ?
C70 H70A 0.9600 . ?
C70 H70B 0.9600 . ?
C70 H70C 0.9600 . ?
C71 H71A 0.9600 . ?
C71 H71B 0.9600 . ?
C71 H71C 0.9600 . ?
C72 H72A 0.9600 . ?
C72 H72B 0.9600 . ?
C72 H72C 0.9600 . ?
Cl3 C73 1.794(6) . ?
Cl4 C73 1.670(6) . ?
Cl5 C73 1.790(6) . ?
C73 H73 0.9800 . ?

loop_
_geom_torsion_atom_site_label_1
_geom_torsion_atom_site_label_2
_geom_torsion_atom_site_label_3
_geom_torsion_atom_site_label_4
_geom_torsion
_geom_torsion_site_symmetry_1
_geom_torsion_site_symmetry_2
_geom_torsion_site_symmetry_3
_geom_torsion_site_symmetry_4
_geom_torsion_publ_flag
Cl1 C1 C2 C3 -163.8(2) . . . . ?
Cl1 C1 C6 C5 163.79(17) . . . . ?
Cl1 C1 C6 C7 -4.5(3) . . . . ?
Cl2 C4 C5 C6 -162.71(17) . . . . ?
Cl2 C4 C5 C46 7.7(3) . . . . ?
C1 C2 C3 C4 -0.4(4) . . . . ?
C1 C6 C7 C8 -35.1(3) . . . . ?
C1 C6 C7 C47 148.0(2) . . . . ?
C2 C1 C6 C5 -7.0(3) . . . . ?
C2 C1 C6 C7 -175.3(2) . . . . ?
C2 C3 C4 Cl2 163.7(2) . . . . ?
C2 C3 C4 C5 -7.2(4) . . . . ?
C3 C4 C5 C6 7.5(3) . . . . ?
C3 C4 C5 C46 177.9(2) . . . . ?
C4 C5 C6 C1 -0.4(3) . . . . ?
C4 C5 C6 C7 168.3(2) . . . . ?
C4 C5 C46 C45 38.2(3) . . . . ?
C4 C5 C46 C56 -146.7(2) . . . . ?
C5 C6 C7 C8 156.8(2) . . . . ?
C5 C6 C7 C47 -20.1(3) . . . . ?
C5 C46 C56 C47 -22.6(3) . . . . ?
C5 C46 C56 C55 168.32(18) . . . . ?
C6 C1 C2 C3 7.6(4) . . . . ?
C6 C5 C46 C45 -151.6(2) . . . . ?
C6 C5 C46 C56 23.5(3) . . . . ?
C6 C7 C8 C9 -24.7(3) . . . . ?
C6 C7 C8 C13 163.8(2) . . . . ?
C6 C7 C47 C48 -165.30(19) . . . . ?
C6 C7 C47 C56 22.2(3) . . . . ?
C7 C8 C9 C10 -172.2(2) . . . . ?
C7 C8 C13 C12 172.85(19) . . . . ?
C7 C8 C13 C14 2.3(3) . . . . ?
C7 C47 C48 C14 2.1(3) . . . . ?
C7 C47 C48 C49 -175.23(19) . . . . ?
C7 C47 C56 C46 -0.5(3) . . . . ?
C7 C47 C56 C55 169.03(19) . . . . ?
C8 C7 C47 C48 17.4(3) . . . . ?
C8 C7 C47 C56 -155.13(19) . . . . ?
C8 C9 C10 C11 -0.4(3) . . . . ?
C8 C13 C14 C15 -173.9(2) . . . . ?
C8 C13 C14 C48 16.9(3) . . . . ?
C9 C8 C13 C12 1.1(3) . . . . ?
C9 C8 C13 C14 -169.47(19) . . . . ?
C9 C10 C11 C12 0.9(3) . . . . ?
C10 C11 C12 C13 -0.4(3) . . . . ?
C11 C12 C13 C8 -0.6(3) . . . . ?
C11 C12 C13 C14 169.6(2) . . . . ?
C12 C13 C14 C15 15.9(4) . . . . ?
C12 C13 C14 C48 -153.3(2) . . . . ?
C13 C8 C9 C10 -0.6(3) . . . . ?
C13 C14 C15 C16 39.2(4) . . . . ?
C13 C14 C15 C50 -156.5(2) . . . . ?
C13 C14 C48 C47 -19.7(3) . . . . ?
C13 C14 C48 C49 157.97(18) . . . . ?
C14 C15 C16 C17 -6.2(3) . . . . ?
C14 C15 C16 C21 165.00(19) . . . . ?
C14 C15 C50 C49 -7.5(2) . . . . ?
C14 C15 C50 C51 -171.69(18) . . . . ?
C14 C48 C49 C50 10.0(2) . . . . ?
C14 C48 C49 C54 -170.45(18) . . . . ?
C15 C14 C48 C47 167.91(19) . . . . ?
C15 C14 C48 C49 -14.4(2) . . . . ?
C15 C16 C17 C18 179.3(2) . . . . ?
C15 C16 C21 C20 177.34(19) . . . . ?
C15 C16 C21 C22 -3.7(3) . . . . ?
C15 C50 C51 C22 10.8(3) . . . . ?
C15 C50 C51 C26 -172.35(19) . . . . ?
C16 C15 C50 C49 158.02(18) . . . . ?
C16 C15 C50 C51 -6.2(3) . . . . ?
C16 C17 C18 C19 1.5(3) . . . . ?
C16 C21 C22 C23 -167.8(2) . . . . ?
C16 C21 C22 C51 8.7(3) . . . . ?
C17 C16 C21 C20 -11.1(3) . . . . ?
C17 C16 C21 C22 167.86(19) . . . . ?
C17 C18 C19 C20 -7.6(3) . . . . ?
C17 C18 C19 C57 171.9(2) . . . . ?
C18 C19 C20 C21 4.2(3) . . . . ?
C18 C19 C57 C58 -52.2(3) . . . . ?
C18 C19 C57 C59 66.5(3) . . . . ?
C18 C19 C57 C60 -169.7(3) . . . . ?
C19 C20 C21 C16 5.2(3) . . . . ?
C19 C20 C21 C22 -173.7(2) . . . . ?
C20 C19 C57 C58 127.3(3) . . . . ?
C20 C19 C57 C59 -114.0(3) . . . . ?
C20 C19 C57 C60 9.8(4) . . . . ?
C20 C21 C22 C23 11.1(3) . . . . ?
C20 C21 C22 C51 -172.4(2) . . . . ?
C21 C16 C17 C18 8.1(3) . . . . ?
C21 C22 C23 C24 178.2(2) . . . . ?
C21 C22 C51 C26 171.01(18) . . . . ?
C21 C22 C51 C50 -11.9(3) . . . . ?
C22 C23 C24 C25 6.6(3) . . . . ?
C22 C23 C24 C61 -174.6(2) . . . . ?
C23 C22 C51 C26 -12.5(3) . . . . ?
C23 C22 C51 C50 164.61(19) . . . . ?
C23 C24 C25 C26 -4.1(3) . . . . ?
C23 C24 C61 C62 110.5(3) . . . . ?
C23 C24 C61 C63 -9.5(4) . . . . ?
C23 C24 C61 C64 -129.7(3) . . . . ?
C24 C25 C26 C27 162.6(2) . . . . ?
C24 C25 C26 C51 -6.7(3) . . . . ?
C25 C24 C61 C62 -70.7(3) . . . . ?
C25 C24 C61 C63 169.2(3) . . . . ?
C25 C24 C61 C64 49.0(3) . . . . ?
C25 C26 C27 C28 -54.0(2) . . . . ?
C25 C26 C27 C52 109.4(2) . . . . ?
C25 C26 C51 C22 14.7(3) . . . . ?
C25 C26 C51 C50 -162.11(19) . . . . ?
C26 C27 C28 C29 158.5(2) . . . . ?
C26 C27 C52 C31 -145.88(19) . . . . ?
C26 C27 C52 C53 37.5(3) . . . . ?
C27 C26 C51 C22 -152.2(2) . . . . ?
C27 C26 C51 C50 30.9(3) . . . . ?
C27 C28 C29 C30 -5.4(3) . . . . ?
C27 C28 C29 C65 179.7(2) . . . . ?
C27 C52 C53 C38 -178.42(18) . . . . ?
C27 C52 C53 C54 15.5(3) . . . . ?
C28 C27 C52 C31 16.7(3) . . . . ?
C28 C27 C52 C53 -159.98(19) . . . . ?
C28 C29 C30 C31 7.5(3) . . . . ?
C28 C29 C65 C66 -58.6(3) . . . . ?
C28 C29 C65 C67 58.4(3) . . . . ?
C28 C29 C65 C68 178.3(3) . . . . ?
C29 C30 C31 C32 -172.7(2) . . . . ?
C29 C30 C31 C52 2.6(3) . . . . ?
C30 C29 C65 C66 126.9(3) . . . . ?
C30 C29 C65 C67 -116.2(3) . . . . ?
C30 C29 C65 C68 3.7(4) . . . . ?
C30 C31 C32 C33 19.9(3) . . . . ?
C30 C31 C32 C37 -166.07(19) . . . . ?
C30 C31 C52 C27 -14.9(3) . . . . ?
C30 C31 C52 C53 162.04(18) . . . . ?
C31 C32 C33 C34 171.8(2) . . . . ?
C31 C32 C37 C36 -171.24(17) . . . . ?
C31 C32 C37 C38 3.5(3) . . . . ?
C31 C52 C53 C38 4.9(3) . . . . ?
C31 C52 C53 C54 -161.17(18) . . . . ?
C32 C31 C52 C27 160.56(17) . . . . ?
C32 C31 C52 C53 -22.5(3) . . . . ?
C32 C33 C34 C35 0.3(3) . . . . ?
C32 C33 C34 C69 -178.5(2) . . . . ?
C32 C37 C38 C39 159.98(19) . . . . ?
C32 C37 C38 C53 -21.5(3) . . . . ?
C33 C32 C37 C36 3.0(3) . . . . ?
C33 C32 C37 C38 177.72(17) . . . . ?
C33 C34 C35 C36 1.0(3) . . . . ?
C33 C34 C69 C70 6.0(4) . . . . ?
C33 C34 C69 C71 126.2(3) . . . . ?
C33 C34 C69 C72 -115.0(3) . . . . ?
C34 C35 C36 C37 -0.2(3) . . . . ?
C35 C34 C69 C70 -172.9(3) . . . . ?
C35 C34 C69 C71 -52.6(3) . . . . ?
C35 C34 C69 C72 66.2(3) . . . . ?
C35 C36 C37 C32 -1.8(3) . . . . ?
C35 C36 C37 C38 -176.24(19) . . . . ?
C36 C37 C38 C39 -25.5(3) . . . . ?
C36 C37 C38 C53 153.05(19) . . . . ?
C37 C32 C33 C34 -2.3(3) . . . . ?
C37 C38 C39 C40 -24.8(4) . . . . ?
C37 C38 C39 C55 172.04(19) . . . . ?
C37 C38 C53 C52 17.4(3) . . . . ?
C37 C38 C53 C54 -173.74(16) . . . . ?
C38 C39 C40 C41 -4.2(3) . . . . ?
C38 C39 C40 C45 -175.0(2) . . . . ?
C38 C39 C55 C54 5.6(2) . . . . ?
C38 C39 C55 C56 178.57(18) . . . . ?
C38 C53 C54 C49 -174.6(2) . . . . ?
C38 C53 C54 C55 -1.7(2) . . . . ?
C39 C38 C53 C52 -163.72(16) . . . . ?
C39 C38 C53 C54 5.1(2) . . . . ?
C39 C40 C41 C42 -169.6(2) . . . . ?
C39 C40 C45 C44 170.82(19) . . . . ?
C39 C40 C45 C46 0.4(3) . . . . ?
C39 C55 C56 C46 3.1(3) . . . . ?
C39 C55 C56 C47 -166.48(18) . . . . ?
C40 C39 C55 C54 -161.03(17) . . . . ?
C40 C39 C55 C56 12.0(3) . . . . ?
C40 C41 C42 C43 -1.4(4) . . . . ?
C40 C45 C46 C5 -170.9(2) . . . . ?
C40 C45 C46 C56 14.1(3) . . . . ?
C41 C40 C45 C44 -0.4(3) . . . . ?
C41 C40 C45 C46 -170.80(19) . . . . ?
C41 C42 C43 C44 0.7(4) . . . . ?
C42 C43 C44 C45 0.2(4) . . . . ?
C43 C44 C45 C40 -0.3(3) . . . . ?
C43 C44 C45 C46 170.0(2) . . . . ?
C44 C45 C46 C5 19.1(3) . . . . ?
C44 C45 C46 C56 -156.0(2) . . . . ?
C45 C40 C41 C42 1.2(3) . . . . ?
C45 C46 C56 C47 153.08(19) . . . . ?
C45 C46 C56 C55 -16.0(3) . . . . ?
C46 C5 C6 C1 -171.2(2) . . . . ?
C46 C5 C6 C7 -2.4(3) . . . . ?
C47 C7 C8 C9 152.2(2) . . . . ?
C47 C7 C8 C13 -19.3(3) . . . . ?
C47 C48 C49 C50 -172.41(19) . . . . ?
C47 C48 C49 C54 7.1(3) . . . . ?
C48 C14 C15 C16 -150.8(2) . . . . ?
C48 C14 C15 C50 13.5(2) . . . . ?
C48 C47 C56 C46 -173.24(19) . . . . ?
C48 C47 C56 C55 -3.7(3) . . . . ?
C48 C49 C50 C15 -1.1(2) . . . . ?
C48 C49 C50 C51 161.7(2) . . . . ?
C48 C49 C54 C53 167.1(2) . . . . ?
C48 C49 C54 C55 -5.2(3) . . . . ?
C49 C50 C51 C22 -150.0(2) . . . . ?
C49 C50 C51 C26 26.9(3) . . . . ?
C49 C54 C55 C39 172.04(17) . . . . ?
C49 C54 C55 C56 -0.7(3) . . . . ?
C50 C15 C16 C17 -168.65(19) . . . . ?
C50 C15 C16 C21 2.5(3) . . . . ?
C50 C49 C54 C53 -13.6(4) . . . . ?
C50 C49 C54 C55 174.1(2) . . . . ?
C51 C22 C23 C24 1.6(3) . . . . ?
C51 C26 C27 C28 113.7(2) . . . . ?
C51 C26 C27 C52 -82.9(3) . . . . ?
C52 C27 C28 C29 -6.9(3) . . . . ?
C52 C31 C32 C33 -155.48(19) . . . . ?
C52 C31 C32 C37 18.5(3) . . . . ?
C52 C53 C54 C49 -7.2(4) . . . . ?
C52 C53 C54 C55 165.77(19) . . . . ?
C53 C38 C39 C40 156.6(2) . . . . ?
C53 C38 C39 C55 -6.6(2) . . . . ?
C53 C54 C55 C39 -2.6(2) . . . . ?
C53 C54 C55 C56 -175.32(18) . . . . ?
C54 C49 C50 C15 179.6(2) . . . . ?
C54 C49 C50 C51 -17.6(4) . . . . ?
C54 C55 C56 C46 175.00(18) . . . . ?
C54 C55 C56 C47 5.5(3) . . . . ?
C55 C39 C40 C41 157.56(19) . . . . ?
C55 C39 C40 C45 -13.3(3) . . . . ?
C56 C47 C48 C14 174.94(19) . . . . ?
C56 C47 C48 C49 -2.4(3) . . . . ?
C57 C19 C20 C21 -175.3(2) . . . . ?
C61 C24 C25 C26 177.1(2) . . . . ?
C65 C29 C30 C31 -177.8(2) . . . . ?
C69 C34 C35 C36 179.9(2) . . . . ?
